data_1561813
loop_
_publ_author_name
'Takayuki, Hashimoto'
'Yamane, Hisanori'
'Becker, Nils'
'Dronskowski, Richard'

_publ_section_title
;
 Synthesis and crystal structure of Ba26B12Si5N27 containing [Si2]
 dumbbells
;
_journal_name_full 'Journal of Solid State Chemistry'
_journal_page_first 390
_journal_page_last 396
_journal_paper_doi 10.1016/j.jssc.2015.07.022
_journal_volume 230
_journal_year 2015
_chemical_formula_moiety
;
B8 N16, B16 N32, 16(B N2), B8
N16, 1.25(Si16),
6.000(N2), 104(Ba)
;
_chemical_formula_structural Ba26N3(Si5)(BN2)12
_chemical_formula_sum 'B12 Ba26 N27 Si5'
_chemical_formula_weight 4219.28
_chemical_name_systematic
;
tridecabarium hexaboron tetrasilicon tetradecanitrogen
;
_space_group_crystal_system orthorhombic
_space_group_IT_number 43
_space_group_name_Hall 'F 2 -2d'
_space_group_name_H-M_alt 'F d d 2'
_atom_sites_solution_primary direct
_atom_sites_solution_secondary difmap
_cell_angle_alpha 90
_cell_angle_beta 90
_cell_angle_gamma 90
_cell_formula_units_Z 4
_cell_length_a 17.6942(4)
_cell_length_b 34.1437(6)
_cell_length_c 10.04098(18)
_cell_measurement_reflns_used 23077
_cell_measurement_temperature 293(2)
_cell_measurement_theta_max 27.54
_cell_measurement_theta_min 3.315
_cell_volume 6066.2(2)
_computing_cell_refinement 'RAPID-AUTO (Rigaku/MSC, 2005)'
_computing_data_collection 'RAPID-AUTO (Rigaku/MSC, 2005)'
_computing_data_reduction 'RAPID-AUTO (Rigaku/MSC, 2005)'
_computing_molecular_graphics 'VESTA (Momma & Izumi, 2008)'
_computing_publication_material 'SHELXL-2014 (Sheldrick, 2014)'
_computing_structure_refinement 'SHELXL-2014 (Sheldrick, 2014)'
_computing_structure_solution 'SIR2004 (Burla et al., 2005)'
_diffrn_ambient_temperature 293(2)
_diffrn_detector_area_resol_mean 10.0
_diffrn_measured_fraction_theta_full 0.997
_diffrn_measured_fraction_theta_max 0.998
_diffrn_measurement_device_type 'Rigaku RAXIS-RAPID II'
_diffrn_measurement_method \w
_diffrn_radiation_monochromator graphite
_diffrn_radiation_source 'fine-focus sealed tube'
_diffrn_radiation_type MoK\a
_diffrn_radiation_wavelength 0.71075
_diffrn_reflns_av_R_equivalents 0.0376
_diffrn_reflns_av_unetI/netI 0.0243
_diffrn_reflns_Laue_measured_fraction_full 0.997
_diffrn_reflns_Laue_measured_fraction_max 0.998
_diffrn_reflns_limit_h_max 22
_diffrn_reflns_limit_h_min -22
_diffrn_reflns_limit_k_max 44
_diffrn_reflns_limit_k_min -44
_diffrn_reflns_limit_l_max 12
_diffrn_reflns_limit_l_min -13
_diffrn_reflns_number 24017
_diffrn_reflns_point_group_measured_fraction_full 0.997
_diffrn_reflns_point_group_measured_fraction_max 0.998
_diffrn_reflns_theta_full 25.242
_diffrn_reflns_theta_max 27.473
_diffrn_reflns_theta_min 3.317
_exptl_absorpt_coefficient_mu 16.686
_exptl_absorpt_correction_T_max 0.576
_exptl_absorpt_correction_T_min 0.080
_exptl_absorpt_correction_type numerical
_exptl_absorpt_process_details
;
(NUMABS; Higashi, 1999)
;
_exptl_crystal_colour black
_exptl_crystal_density_diffrn 4.620
_exptl_crystal_density_method 'not measured'
_exptl_crystal_description platelet
_exptl_crystal_F_000 7100
_exptl_crystal_size_max 0.305
_exptl_crystal_size_mid 0.234
_exptl_crystal_size_min 0.035
_refine_diff_density_max 0.855
_refine_diff_density_min -0.683
_refine_diff_density_rms 0.150
_refine_ls_abs_structure_details
;
 Flack x determined using 1543 quotients [(I+)-(I-)]/[(I+)+(I-)]
 (Parsons, Flack and Wagner, Acta Cryst. B69 (2013) 249-259).
;
_refine_ls_abs_structure_Flack 0.02(2)
_refine_ls_extinction_coef .
_refine_ls_extinction_method none
_refine_ls_goodness_of_fit_ref 1.066
_refine_ls_matrix_type full
_refine_ls_number_parameters 174
_refine_ls_number_reflns 3466
_refine_ls_number_restraints 1
_refine_ls_restrained_S_all 1.066
_refine_ls_R_factor_all 0.0174
_refine_ls_R_factor_gt 0.0168
_refine_ls_shift/su_max 0.001
_refine_ls_shift/su_mean 0.000
_refine_ls_structure_factor_coef Fsqd
_refine_ls_weighting_details 'w=1/[\s^2^(Fo^2^)+(0.0122P)^2^+46.5292P] where P=(Fo^2^+2Fc^2^)/3'
_refine_ls_weighting_scheme calc
_refine_ls_wR_factor_gt 0.0382
_refine_ls_wR_factor_ref 0.0384
_reflns_Friedel_coverage 0.892
_reflns_Friedel_fraction_full 0.998
_reflns_Friedel_fraction_max 0.998
_reflns_number_gt 3391
_reflns_number_total 3466
_reflns_threshold_expression 'I > 2\s(I)'
_cod_data_source_file JSSC-2015-230-390.cif
_cod_data_source_block 1
_cod_depositor_comments
;
The following automatic conversions were performed:

data name '_iucr_refine_instruction_details' was replaced with
'_iucr_refine_instructions_details' as specified in the replacement
file 'data/replacement-values/replacement_tags.lst'.

Automatic conversion script
Id: cif_correct_tags 9268 2022-04-12 08:56:07Z antanas 
;
_cod_database_code 1561813
_shelx_space_group_comment
;
The symmetry employed for this shelxl refinement is uniquely defined
by the following loop, which should always be used as a source of
symmetry information in preference to the above space-group names.
They are only intended as comments.
;
_exptl_absorpt_special_details
; 
The crystal was sealed in a glass capirary with Ar gas. 
;

loop_
_space_group_symop_operation_xyz
'x, y, z'
'-x, -y, z'
'-x+1/4, y+1/4, z+1/4'
'x+3/4, -y+3/4, z+1/4'
'x, y+1/2, z+1/2'
'-x, -y+1/2, z+1/2'
'-x+1/4, y+3/4, z+3/4'
'x+3/4, -y+5/4, z+3/4'
'x+1/2, y, z+1/2'
'-x+1/2, -y, z+1/2'
'-x+3/4, y+1/4, z+3/4'
'x+5/4, -y+3/4, z+3/4'
'x+1/2, y+1/2, z'
'-x+1/2, -y+1/2, z'
'-x+3/4, y+3/4, z+1/4'
'x+5/4, -y+5/4, z+1/4'

loop_
_atom_site_label
_atom_site_type_symbol
_atom_site_fract_x
_atom_site_fract_y
_atom_site_fract_z
_atom_site_U_iso_or_equiv
_atom_site_adp_type
_atom_site_occupancy
_atom_site_site_symmetry_order
_atom_site_calc_flag
_atom_site_refinement_flags_posn
_atom_site_refinement_flags_adp
_atom_site_refinement_flags_occupancy
_atom_site_disorder_assembly
_atom_site_disorder_group
Ba1 Ba 0.08731(2) 0.25460(2) 0.08640(4) 0.02223(9) Uani 1 1 d . . . . .
Ba2 Ba 0.10806(2) 0.08407(2) 0.10842(4) 0.02425(10) Uani 1 1 d . . . . .
Ba3 Ba 0.13337(3) 0.17116(2) 0.35986(5) 0.02855(11) Uani 1 1 d . . . . .
Ba4 Ba 0.16914(2) 0.05741(2) 0.48867(4) 0.02463(11) Uani 1 1 d . . . . .
Ba5 Ba 0.24476(2) 0.17017(2) 0.01808(5) 0.02742(11) Uani 1 1 d . . . . .
Ba6 Ba 0.33265(2) 0.05832(2) 0.00849(4) 0.02328(10) Uani 1 1 d . . . . .
Ba7 Ba 0.0000 0.0000 0.32857(7) 0.02385(13) Uani 1 2 d S T P . .
Si1 Si 0.05254(18) 0.35417(10) 0.0359(3) 0.0259(7) Uani 0.625 1 d . . P . .
Si2 Si 0.2454(2) 0.64673(11) 0.1484(4) 0.0312(8) Uani 0.625 1 d . . P . .
B1 B 0.0333(4) 0.1566(2) 0.0342(8) 0.0184(14) Uani 1 1 d . . . . .
B2 B 0.1894(4) 0.0001(2) 0.1903(8) 0.0175(14) Uani 1 1 d . . . . .
B3 B 0.0000 0.0000 -0.0010(11) 0.0144(18) Uani 1 2 d S T P . .
B4 B 0.0000 0.0000 0.6191(11) 0.0154(19) Uani 1 2 d S T P . .
N11 N 0.0883(17) 0.3372(9) 0.098(4) 0.019(5) Uiso 0.1875 1 d . . P . .
N12 N 0.0639(18) 0.3376(10) 0.131(3) 0.019(5) Uiso 0.1875 1 d . . P . .
N21 N 0.0328(16) 0.0825(8) 0.343(3) 0.012(4) Uiso 0.1875 1 d . . P . .
N22 N 0.0095(16) 0.0803(9) 0.322(3) 0.012(4) Uiso 0.1875 1 d . . P . .
N3 N 0.0750(4) 0.5024(2) 0.1152(7) 0.0315(16) Uani 1 1 d . . . . .
N4 N 0.0917(4) 0.17523(18) 0.0889(8) 0.0315(15) Uani 1 1 d . . . . .
N5 N 0.0974(4) 0.2466(2) 0.5536(7) 0.0329(17) Uani 1 1 d . . . . .
N6 N 0.2284(4) 0.1149(2) 0.2325(7) 0.0330(16) Uani 1 1 d . . . . .
N7 N 0.2299(4) 0.0019(2) 0.0795(7) 0.0334(17) Uani 1 1 d . . . . .
N8 N 0.2539(5) 0.2114(2) 0.2471(11) 0.051(2) Uani 1 1 d . . . . .

loop_
_atom_site_aniso_label
_atom_site_aniso_U_11
_atom_site_aniso_U_22
_atom_site_aniso_U_33
_atom_site_aniso_U_23
_atom_site_aniso_U_13
_atom_site_aniso_U_12
Ba1 0.0250(2) 0.01996(19) 0.0218(2) -0.00076(18) 0.00604(15) -0.00230(16)
Ba2 0.02158(19) 0.0263(2) 0.0249(2) -0.00175(19) -0.00465(16) -0.00116(16)
Ba3 0.0341(2) 0.0247(2) 0.0269(2) -0.0041(2) -0.00484(19) 0.00421(18)
Ba4 0.0250(2) 0.0263(2) 0.0226(2) 0.00202(17) 0.00204(16) -0.00132(17)
Ba5 0.0231(2) 0.0241(2) 0.0350(3) 0.0044(2) -0.00114(18) -0.00208(17)
Ba6 0.0238(2) 0.0247(2) 0.0214(2) -0.00122(17) 0.00111(16) -0.00145(16)
Ba7 0.0175(3) 0.0284(3) 0.0256(3) 0.000 0.000 0.0015(2)
Si1 0.0274(15) 0.0248(16) 0.0256(16) -0.0067(14) -0.0009(13) -0.0038(13)
Si2 0.0328(18) 0.0291(19) 0.0318(19) -0.0103(16) -0.0007(14) 0.0040(14)
B1 0.020(3) 0.016(3) 0.019(3) 0.003(3) 0.002(3) 0.007(3)
B2 0.017(3) 0.017(3) 0.019(4) -0.001(3) -0.006(3) 0.000(3)
B3 0.011(4) 0.018(5) 0.014(4) 0.000 0.000 0.003(4)
B4 0.019(5) 0.011(4) 0.016(5) 0.000 0.000 0.000(3)
N3 0.020(3) 0.053(5) 0.022(3) 0.000(3) 0.001(3) -0.002(3)
N4 0.028(3) 0.024(3) 0.043(4) -0.005(3) -0.012(3) 0.002(3)
N5 0.024(3) 0.054(5) 0.021(3) 0.001(3) -0.002(3) -0.001(3)
N6 0.026(3) 0.030(4) 0.043(4) 0.000(3) -0.012(3) 0.003(3)
N7 0.025(3) 0.052(5) 0.024(3) -0.003(3) 0.005(3) -0.004(3)
N8 0.050(4) 0.028(4) 0.075(6) -0.004(5) -0.024(4) 0.003(3)

loop_
_atom_type_symbol
_atom_type_description
_atom_type_scat_dispersion_real
_atom_type_scat_dispersion_imag
_atom_type_scat_source
B B 0.0013 0.0007 'International Tables Vol C Tables 4.2.6.8 and 6.1.1.4'
N N 0.0061 0.0033 'International Tables Vol C Tables 4.2.6.8 and 6.1.1.4'
Si Si 0.0817 0.0704 'International Tables Vol C Tables 4.2.6.8 and 6.1.1.4'
Ba Ba -0.3244 2.2819 'International Tables Vol C Tables 4.2.6.8 and 6.1.1.4'

loop_
_exptl_crystal_face_index_h
_exptl_crystal_face_index_k
_exptl_crystal_face_index_l
_exptl_crystal_face_perp_dist
15.24 7.36 -4.62 0.1264
-15.61 0.00 4.74 0.1606
0.00 34.09 0.00 0.0235
-3.96 -30.00 -4.20 0.0472
-8.35 -0.01 -8.86 0.0667
-0.49 -34.03 -0.52 0.0098
7.79 -12.28 8.26 0.0353
5.81 24.47 6.17 0.0380

loop_
_geom_angle_atom_site_label_1
_geom_angle_atom_site_label_2
_geom_angle_atom_site_label_3
_geom_angle
_geom_angle_site_symmetry_1
_geom_angle_site_symmetry_3
N3 Ba1 N4 87.9(2) 7_544 .
N3 Ba1 N7 170.4(2) 7_544 3
N4 Ba1 N7 88.3(2) . 3
N3 Ba1 N11 93.2(7) 7_544 .
N4 Ba1 N11 176.6(7) . .
N7 Ba1 N11 90.0(7) 3 .
N3 Ba1 N12 103.6(7) 7_544 .
N4 Ba1 N12 168.5(7) . .
N7 Ba1 N12 80.3(7) 3 .
N11 Ba1 N12 10.8(8) . .
N3 Ba1 B2 95.6(2) 7_544 8_444
N4 Ba1 B2 88.62(19) . 8_444
N7 Ba1 B2 93.2(2) 3 8_444
N11 Ba1 B2 94.5(6) . 8_444
N12 Ba1 B2 90.2(6) . 8_444
N3 Ba1 N7 71.25(19) 7_544 8_444
N4 Ba1 N7 87.4(2) . 8_444
N7 Ba1 N7 117.41(4) 3 8_444
N11 Ba1 N7 96.0(7) . 8_444
N12 Ba1 N7 96.1(6) . 8_444
B2 Ba1 N7 24.3(2) 8_444 8_444
N3 Ba1 N5 119.15(19) 7_544 6_554
N4 Ba1 N5 90.96(19) . 6_554
N7 Ba1 N5 69.77(18) 3 6_554
N11 Ba1 N5 91.3(6) . 6_554
N12 Ba1 N5 83.4(6) . 6_554
B2 Ba1 N5 23.6(2) 8_444 6_554
N7 Ba1 N5 47.93(16) 8_444 6_554
N3 Ba1 B3 84.6(2) 7_544 3
N4 Ba1 B3 85.60(13) . 3
N7 Ba1 B3 86.3(2) 3 3
N11 Ba1 B3 91.3(6) . 3
N12 Ba1 B3 95.4(6) . 3
B2 Ba1 B3 174.21(14) 8_444 3
N7 Ba1 B3 155.0(2) 8_444 3
N5 Ba1 B3 155.9(2) 6_554 3
N3 Ba1 Si1 90.48(16) 7_544 .
N4 Ba1 Si1 168.38(15) . .
N7 Ba1 Si1 94.94(17) 3 .
N11 Ba1 Si1 15.0(7) . .
N12 Ba1 Si1 17.3(6) . .
B2 Ba1 Si1 80.08(15) 8_444 .
N7 Ba1 Si1 81.18(15) 8_444 .
N5 Ba1 Si1 79.77(14) 6_554 .
B3 Ba1 Si1 105.71(5) 3 .
N3 Ba1 Ba6 144.33(15) 7_544 3
N4 Ba1 Ba6 119.01(16) . 3
N7 Ba1 Ba6 44.32(15) 3 3
N11 Ba1 Ba6 61.3(7) . 3
N12 Ba1 Ba6 50.6(6) . 3
B2 Ba1 Ba6 64.68(16) 8_444 3
N7 Ba1 Ba6 86.13(12) 8_444 3
N5 Ba1 Ba6 44.55(12) 6_554 3
B3 Ba1 Ba6 118.11(15) 3 3
Si1 Ba1 Ba6 58.25(6) . 3
N3 Ba1 Ba4 45.67(14) 7_544 3_554
N4 Ba1 Ba4 117.87(17) . 3_554
N7 Ba1 Ba4 143.20(15) 3 3_554
N11 Ba1 Ba4 65.0(7) . 3_554
N12 Ba1 Ba4 71.6(6) . 3_554
B2 Ba1 Ba4 64.26(16) 8_444 3_554
N7 Ba1 Ba4 45.69(13) 8_444 3_554
N5 Ba1 Ba4 83.57(12) 6_554 3_554
B3 Ba1 Ba4 118.98(15) 3 3_554
Si1 Ba1 Ba4 54.50(6) . 3_554
Ba6 Ba1 Ba4 98.886(13) 3 3_554
N8 Ba2 N12 91.4(7) 8_444 7_544
N8 Ba2 N6 167.3(2) 8_444 .
N12 Ba2 N6 88.3(7) 7_544 .
N8 Ba2 N21 90.7(7) 8_444 .
N12 Ba2 N21 177.8(10) 7_544 .
N6 Ba2 N21 89.7(6) . .
N8 Ba2 N22 82.0(7) 8_444 .
N12 Ba2 N22 172.0(10) 7_544 .
N6 Ba2 N22 99.1(7) . .
N21 Ba2 N22 9.8(8) . .
N8 Ba2 N11 82.1(7) 8_444 7_544
N12 Ba2 N11 11.2(8) 7_544 7_544
N6 Ba2 N11 98.7(7) . 7_544
N21 Ba2 N11 170.3(9) . 7_544
N22 Ba2 N11 160.8(9) . 7_544
N8 Ba2 B1 94.3(2) 8_444 .
N12 Ba2 B1 88.7(7) 7_544 .
N6 Ba2 B1 98.4(2) . .
N21 Ba2 B1 90.9(6) . .
N22 Ba2 B1 87.2(7) . .
N11 Ba2 B1 83.2(6) 7_544 .
N8 Ba2 N4 119.4(2) 8_444 .
N12 Ba2 N4 87.1(7) 7_544 .
N6 Ba2 N4 73.28(19) . .
N21 Ba2 N4 91.6(6) . .
N22 Ba2 N4 92.1(7) . .
N11 Ba2 N4 86.3(6) 7_544 .
B1 Ba2 N4 25.1(2) . .
N8 Ba2 N6 69.4(2) 8_444 8_444
N12 Ba2 N6 90.5(7) 7_544 8_444
N6 Ba2 N6 123.24(4) . 8_444
N21 Ba2 N6 90.1(6) . 8_444
N22 Ba2 N6 82.9(7) . 8_444
N11 Ba2 N6 81.4(6) 7_544 8_444
B1 Ba2 N6 24.9(2) . 8_444
N4 Ba2 N6 50.00(17) . 8_444
N8 Ba2 B2 84.2(2) 8_444 .
N12 Ba2 B2 91.5(7) 7_544 .
N6 Ba2 B2 83.10(19) . .
N21 Ba2 B2 88.9(6) . .
N22 Ba2 B2 92.4(7) . .
N11 Ba2 B2 96.8(6) 7_544 .
B1 Ba2 B2 178.5(2) . .
N4 Ba2 B2 156.37(17) . .
N6 Ba2 B2 153.63(18) 8_444 .
N8 Ba2 Si2 93.6(3) 8_444 4_455
N12 Ba2 Si2 166.5(7) 7_544 4_455
N6 Ba2 Si2 89.56(17) . 4_455
N21 Ba2 Si2 12.6(6) . 4_455
N22 Ba2 Si2 14.0(6) . 4_455
N11 Ba2 Si2 160.8(6) 7_544 4_455
B1 Ba2 Si2 78.44(17) . 4_455
N4 Ba2 Si2 79.50(16) . 4_455
N6 Ba2 Si2 79.62(15) 8_444 4_455
B2 Ba2 Si2 101.42(16) . 4_455
N8 Ba2 Si1 92.1(3) 8_444 7_544
N12 Ba2 Si1 9.6(7) 7_544 7_544
N6 Ba2 Si1 89.67(17) . 7_544
N21 Ba2 Si1 169.7(6) . 7_544
N22 Ba2 Si1 164.7(6) . 7_544
N11 Ba2 Si1 10.5(6) 7_544 7_544
B1 Ba2 Si1 79.07(16) . 7_544
N4 Ba2 Si1 78.40(16) . 7_544
N6 Ba2 Si1 81.73(15) 8_444 7_544
B2 Ba2 Si1 101.17(16) . 7_544
Si2 Ba2 Si1 157.13(8) 4_455 7_544
N8 Ba3 N4 77.5(3) . .
N8 Ba3 N6 72.4(2) . .
N4 Ba3 N6 75.84(19) . .
N8 Ba3 N22 74.5(6) . 16_445
N4 Ba3 N22 148.8(6) . 16_445
N6 Ba3 N22 82.6(6) . 16_445
N8 Ba3 B2 89.7(2) . 3
N4 Ba3 B2 95.7(2) . 3
N6 Ba3 B2 161.4(2) . 3
N22 Ba3 B2 97.8(6) 16_445 3
N8 Ba3 N5 90.1(2) . .
N4 Ba3 N5 118.75(18) . .
N6 Ba3 N5 154.86(18) . .
N22 Ba3 N5 75.2(6) 16_445 .
B2 Ba3 N5 23.5(2) 3 .
N8 Ba3 Si2 159.7(2) . 4_455
N4 Ba3 Si2 87.44(15) . 4_455
N6 Ba3 Si2 90.89(15) . 4_455
N22 Ba3 Si2 115.6(6) 16_445 4_455
B2 Ba3 Si2 105.46(16) 3 4_455
N5 Ba3 Si2 109.20(14) . 4_455
N8 Ba3 Si2 91.1(2) . 5_545
N4 Ba3 Si2 158.28(15) . 5_545
N6 Ba3 Si2 83.14(15) . 5_545
N22 Ba3 Si2 17.2(6) 16_445 5_545
B2 Ba3 Si2 102.73(17) 3 5_545
N5 Ba3 Si2 79.19(14) . 5_545
Si2 Ba3 Si2 98.40(8) 4_455 5_545
N8 Ba3 Si1 163.37(18) . 6
N4 Ba3 Si1 103.37(15) . 6
N6 Ba3 Si1 124.08(15) . 6
N22 Ba3 Si1 107.4(6) 16_445 6
B2 Ba3 Si1 73.70(15) 3 6
N5 Ba3 Si1 74.82(13) . 6
Si2 Ba3 Si1 34.39(8) 4_455 6
Si2 Ba3 Si1 92.82(8) 5_545 6
N8 Ba3 Ba2 101.6(2) . .
N4 Ba3 Ba2 52.24(13) . .
N6 Ba3 Ba2 43.10(13) . .
N22 Ba3 Ba2 120.9(6) 16_445 .
B2 Ba3 Ba2 141.27(16) 3 .
N5 Ba3 Ba2 162.01(12) . .
Si2 Ba3 Ba2 58.21(7) 4_455 .
Si2 Ba3 Ba2 113.82(6) 5_545 .
Si1 Ba3 Ba2 91.59(5) 6 .
N8 Ba3 Ba5 43.0(2) . .
N4 Ba3 Ba5 45.15(14) . .
N6 Ba3 Ba5 46.57(15) . .
N22 Ba3 Ba5 103.7(6) 16_445 .
B2 Ba3 Ba5 116.16(15) 3 .
N5 Ba3 Ba5 128.00(12) . .
Si2 Ba3 Ba5 116.87(7) 4_455 .
Si2 Ba3 Ba5 114.88(6) 5_545 .
Si1 Ba3 Ba5 145.62(5) 6 .
Ba2 Ba3 Ba5 59.522(11) . .
N8 Ba3 Ba2 41.75(17) . 16_445
N4 Ba3 Ba2 105.07(14) . 16_445
N6 Ba3 Ba2 51.66(13) . 16_445
N22 Ba3 Ba2 43.8(6) 16_445 16_445
B2 Ba3 Ba2 117.10(14) 3 16_445
N5 Ba3 Ba2 103.32(12) . 16_445
Si2 Ba3 Ba2 133.59(7) 4_455 16_445
Si2 Ba3 Ba2 56.20(6) 5_545 16_445
Si1 Ba3 Ba2 148.09(5) 6 16_445
Ba2 Ba3 Ba2 94.452(13) . 16_445
Ba5 Ba3 Ba2 59.931(11) . 16_445
N5 Ba4 N3 75.1(2) 7_544 5_545
N5 Ba4 N7 75.6(2) 7_544 10
N3 Ba4 N7 75.7(2) 5_545 10
N5 Ba4 N21 78.5(6) 7_544 .
N3 Ba4 N21 86.3(6) 5_545 .
N7 Ba4 N21 151.4(6) 10 .
N5 Ba4 B1 85.6(2) 7_544 16_445
N3 Ba4 B1 160.0(2) 5_545 16_445
N7 Ba4 B1 94.8(2) 10 16_445
N21 Ba4 B1 95.0(6) . 16_445
N5 Ba4 Si1 159.98(16) 7_544 7_545
N3 Ba4 Si1 90.23(16) 5_545 7_545
N7 Ba4 Si1 87.76(15) 10 7_545
N21 Ba4 Si1 114.7(6) . 7_545
B1 Ba4 Si1 107.13(15) 16_445 7_545
N5 Ba4 Si2 93.82(15) 7_544 4_455
N3 Ba4 Si2 84.13(15) 5_545 4_455
N7 Ba4 Si2 158.96(15) 10 4_455
N21 Ba4 Si2 16.6(6) . 4_455
B1 Ba4 Si2 102.54(16) 16_445 4_455
Si1 Ba4 Si2 98.23(9) 7_545 4_455
N5 Ba4 Si2 159.45(15) 7_544 5_545
N3 Ba4 Si2 124.76(16) 5_545 5_545
N7 Ba4 Si2 102.62(15) 10 5_545
N21 Ba4 Si2 105.9(6) . 5_545
B1 Ba4 Si2 74.08(15) 16_445 5_545
Si1 Ba4 Si2 35.32(8) 7_545 5_545
Si2 Ba4 Si2 93.60(4) 4_455 5_545
N5 Ba4 Ba7 43.77(14) 7_544 .
N3 Ba4 Ba7 53.12(14) 5_545 .
N7 Ba4 Ba7 104.72(14) 10 .
N21 Ba4 Ba7 47.0(6) . .
B1 Ba4 Ba7 114.80(14) 16_445 .
Si1 Ba4 Ba7 134.63(6) 7_545 .
Si2 Ba4 Ba7 57.16(6) 4_455 .
Si2 Ba4 Ba7 150.20(6) 5_545 .
N5 Ba4 Ba1 104.24(14) 7_544 7_545
N3 Ba4 Ba1 43.57(14) 5_545 7_545
N7 Ba4 Ba1 53.72(14) 10 7_545
N21 Ba4 Ba1 123.5(6) . 7_545
B1 Ba4 Ba1 141.35(14) 16_445 7_545
Si1 Ba4 Ba1 56.19(6) 7_545 7_545
Si2 Ba4 Ba1 113.71(6) 4_455 7_545
Si2 Ba4 Ba1 90.21(6) 5_545 7_545
Ba7 Ba4 Ba1 96.466(14) . 7_545
N5 Ba4 Ba6 44.95(14) 7_544 10
N3 Ba4 Ba6 46.05(14) 5_545 10
N7 Ba4 Ba6 43.88(14) 10 10
N21 Ba4 Ba6 108.0(6) . 10
B1 Ba4 Ba6 115.45(14) 16_445 10
Si1 Ba4 Ba6 115.04(6) 7_545 10
Si2 Ba4 Ba6 116.38(6) 4_455 10
Si2 Ba4 Ba6 143.53(6) 5_545 10
Ba7 Ba4 Ba6 61.011(9) . 10
Ba1 Ba4 Ba6 59.803(10) 7_545 10
N5 Ba4 Ba1 54.99(14) 7_544 16_445
N3 Ba4 Ba1 105.21(14) 5_545 16_445
N7 Ba4 Ba1 43.32(14) 10 16_445
N21 Ba4 Ba1 125.3(6) . 16_445
B1 Ba4 Ba1 58.10(15) 16_445 16_445
Si1 Ba4 Ba1 118.44(6) 7_545 16_445
Si2 Ba4 Ba1 141.66(7) 4_455 16_445
Si2 Ba4 Ba1 109.51(6) 5_545 16_445
Ba7 Ba4 Ba1 98.506(13) . 16_445
Ba1 Ba4 Ba1 96.861(11) 7_545 16_445
Ba6 Ba4 Ba1 59.424(11) 10 16_445
N8 Ba5 N4 79.0(2) . .
N8 Ba5 N6 73.2(3) . .
N4 Ba5 N6 75.7(2) . .
N8 Ba5 N11 76.3(7) . 14
N4 Ba5 N11 150.2(7) . 14
N6 Ba5 N11 81.3(6) . 14
N8 Ba5 B4 87.2(3) . 3_554
N4 Ba5 B4 95.55(15) . 3_554
N6 Ba5 B4 159.6(2) . 3_554
N11 Ba5 B4 99.7(6) 14 3_554
N8 Ba5 N12 144.9(6) . 7_544
N4 Ba5 N12 81.7(6) . 7_544
N6 Ba5 N12 73.8(6) . 7_544
N11 Ba5 N12 109.9(8) 14 7_544
B4 Ba5 N12 123.8(6) 3_554 7_544
N8 Ba5 Si1 163.4(2) . 7_544
N4 Ba5 Si1 88.66(16) . 7_544
N6 Ba5 Si1 93.13(15) . 7_544
N11 Ba5 Si1 111.5(6) 14 7_544
B4 Ba5 Si1 105.21(18) 3_554 7_544
N12 Ba5 Si1 19.5(6) 7_544 7_544
N8 Ba5 N3 87.4(2) . 12_454
N4 Ba5 N3 118.30(18) . 12_454
N6 Ba5 N3 153.81(17) . 12_454
N11 Ba5 N3 77.1(6) 14 12_454
B4 Ba5 N3 23.26(11) 3_554 12_454
N12 Ba5 N3 127.7(6) 7_544 12_454
Si1 Ba5 N3 108.42(13) 7_544 12_454
N8 Ba5 Si1 91.04(18) . 14
N4 Ba5 Si1 160.21(16) . 14
N6 Ba5 Si1 85.05(14) . 14
N11 Ba5 Si1 14.7(6) 14 14
B4 Ba5 Si1 101.07(5) 3_554 14
N12 Ba5 Si1 97.7(6) 7_544 14
Si1 Ba5 Si1 97.19(7) 7_544 14
N3 Ba5 Si1 77.81(12) 12_454 14
N8 Ba5 Si2 160.4(2) . 5_544
N4 Ba5 Si2 105.28(17) . 5_544
N6 Ba5 Si2 126.42(15) . 5_544
N11 Ba5 Si2 103.5(7) 14 5_544
B4 Ba5 Si2 73.42(19) 3_554 5_544
N12 Ba5 Si2 54.1(6) 7_544 5_544
Si1 Ba5 Si2 34.75(8) 7_544 5_544
N3 Ba5 Si2 73.67(14) 12_454 5_544
Si1 Ba5 Si2 89.83(8) 14 5_544
N8 Ba5 Ba2 103.4(2) . .
N4 Ba5 Ba2 52.47(13) . .
N6 Ba5 Ba2 43.27(13) . .
N11 Ba5 Ba2 118.2(6) 14 .
B4 Ba5 Ba2 142.01(5) 3_554 .
N12 Ba5 Ba2 42.4(5) 7_544 .
Si1 Ba5 Ba2 60.09(6) 7_544 .
N3 Ba5 Ba2 162.77(11) 12_454 .
Si1 Ba5 Ba2 114.88(5) 14 .
Si2 Ba5 Ba2 94.02(6) 5_544 .
N8 Ba5 Ba6 120.59(16) . 8_444
N4 Ba5 Ba6 56.91(16) . 8_444
N6 Ba5 Ba6 122.91(13) . 8_444
N11 Ba5 Ba6 152.4(7) 14 8_444
B4 Ba5 Ba6 62.67(10) 3_554 8_444
N12 Ba5 Ba6 69.8(6) 7_544 8_444
Si1 Ba5 Ba6 58.90(6) 7_544 8_444
N3 Ba5 Ba6 81.93(11) 12_454 8_444
Si1 Ba5 Ba6 141.41(5) 14 8_444
Si2 Ba5 Ba6 52.81(5) 5_544 8_444
Ba2 Ba5 Ba6 81.000(12) . 8_444
N7 Ba6 N5 77.4(2) . 16_444
N7 Ba6 N3 76.8(2) . 14
N5 Ba6 N3 74.6(2) 16_444 14
N7 Ba6 N12 77.1(6) . 7_544
N5 Ba6 N12 89.4(6) 16_444 7_544
N3 Ba6 N12 151.8(6) 14 7_544
N7 Ba6 B1 81.61(19) . 16_445
N5 Ba6 B1 158.5(2) 16_444 16_445
N3 Ba6 B1 96.0(2) 14 16_445
N12 Ba6 B1 90.5(6) 7_544 16_445
N7 Ba6 N4 83.83(18) . 16_445
N5 Ba6 N4 146.30(18) 16_444 16_445
N3 Ba6 N4 73.96(18) 14 16_445
N12 Ba6 N4 113.5(6) 7_544 16_445
B1 Ba6 N4 23.26(18) 16_445 16_445
N7 Ba6 Si2 161.86(16) . 12_454
N5 Ba6 Si2 89.11(16) 16_444 12_454
N3 Ba6 Si2 88.04(15) 14 12_454
N12 Ba6 Si2 115.4(6) 7_544 12_454
B1 Ba6 Si2 110.22(15) 16_445 12_454
N4 Ba6 Si2 101.67(13) 16_445 12_454
N7 Ba6 Si1 158.57(16) . 14
N5 Ba6 Si1 123.82(16) 16_444 14
N3 Ba6 Si1 104.50(14) 14 14
N12 Ba6 Si1 103.7(6) 7_544 14
B1 Ba6 Si1 76.98(14) 16_445 14
N4 Ba6 Si1 76.18(12) 16_445 14
Si2 Ba6 Si1 35.75(9) 12_454 14
N7 Ba6 Si1 91.48(16) . 7_544
N5 Ba6 Si1 84.14(15) 16_444 7_544
N3 Ba6 Si1 157.45(15) 14 7_544
N12 Ba6 Si1 16.8(6) 7_544 7_544
B1 Ba6 Si1 101.26(15) 16_445 7_544
N4 Ba6 Si1 124.47(12) 16_445 7_544
Si2 Ba6 Si1 99.27(8) 12_454 7_544
Si1 Ba6 Si1 93.48(4) 14 7_544
N7 Ba6 Ba1 43.78(14) . 7_544
N5 Ba6 Ba1 55.54(14) 16_444 7_544
N3 Ba6 Ba1 105.35(14) 14 7_544
N12 Ba6 Ba1 47.1(6) 7_544 7_544
B1 Ba6 Ba1 110.69(13) 16_445 7_544
N4 Ba6 Ba1 123.23(11) 16_445 7_544
Si2 Ba6 Ba1 135.04(7) 12_454 7_544
Si1 Ba6 Ba1 148.07(5) 14 7_544
Si1 Ba6 Ba1 54.91(5) 7_544 7_544
N7 Ba6 Ba1 54.04(15) . 16_445
N5 Ba6 Ba1 104.33(15) 16_444 16_445
N3 Ba6 Ba1 43.56(14) 14 16_445
N12 Ba6 Ba1 123.2(6) 7_544 16_445
B1 Ba6 Ba1 58.39(15) 16_445 16_445
N4 Ba6 Ba1 42.73(11) 16_445 16_445
Si2 Ba6 Ba1 119.64(6) 12_454 16_445
Si1 Ba6 Ba1 112.03(5) 14 16_445
Si1 Ba6 Ba1 139.93(6) 7_544 16_445
Ba1 Ba6 Ba1 97.436(11) 7_544 16_445
N7 Ba6 Ba5 116.17(15) . 16_445
N5 Ba6 Ba5 122.88(14) 16_444 16_445
N3 Ba6 Ba5 58.01(14) 14 16_445
N12 Ba6 Ba5 146.3(6) 7_544 16_445
B1 Ba6 Ba5 63.17(14) 16_445 16_445
N4 Ba6 Ba5 44.26(11) 16_445 16_445
Si2 Ba6 Ba5 61.40(6) 12_454 16_445
Si1 Ba6 Ba5 52.31(5) 14 16_445
Si1 Ba6 Ba5 143.71(5) 7_544 16_445
Ba1 Ba6 Ba5 159.286(16) 7_544 16_445
Ba1 Ba6 Ba5 62.171(11) 16_445 16_445
N5 Ba7 N5 169.4(3) 8_444 7_544
N5 Ba7 N22 88.8(6) 8_444 2
N5 Ba7 N22 90.9(6) 7_544 2
N5 Ba7 N22 90.9(6) 8_444 .
N5 Ba7 N22 88.8(6) 7_544 .
N22 Ba7 N22 177.1(13) 2 .
N5 Ba7 N21 81.1(6) 8_444 2
N5 Ba7 N21 99.4(6) 7_544 2
N22 Ba7 N21 9.2(7) 2 2
N22 Ba7 N21 171.8(8) . 2
N5 Ba7 N21 99.4(6) 8_444 .
N5 Ba7 N21 81.1(6) 7_544 .
N22 Ba7 N21 171.8(8) 2 .
N22 Ba7 N21 9.2(7) . .
N21 Ba7 N21 174.4(12) 2 .
N5 Ba7 B4 95.29(14) 8_444 .
N5 Ba7 B4 95.29(14) 7_544 .
N22 Ba7 B4 91.4(7) 2 .
N22 Ba7 B4 91.4(7) . .
N21 Ba7 B4 87.2(6) 2 .
N21 Ba7 B4 87.2(6) . .
N5 Ba7 N3 119.94(19) 8_444 5_545
N5 Ba7 N3 70.62(18) 7_544 5_545
N22 Ba7 N3 94.3(7) 2 5_545
N22 Ba7 N3 88.3(7) . 5_545
N21 Ba7 N3 93.8(6) 2 5_545
N21 Ba7 N3 81.1(6) . 5_545
B4 Ba7 N3 24.81(11) . 5_545
N5 Ba7 N3 70.62(18) 8_444 6
N5 Ba7 N3 119.94(19) 7_544 6
N22 Ba7 N3 88.3(7) 2 6
N22 Ba7 N3 94.3(7) . 6
N21 Ba7 N3 81.1(6) 2 6
N21 Ba7 N3 93.8(6) . 6
B4 Ba7 N3 24.81(11) . 6
N3 Ba7 N3 49.6(2) 5_545 6
N5 Ba7 B3 84.71(14) 8_444 .
N5 Ba7 B3 84.71(14) 7_544 .
N22 Ba7 B3 88.6(7) 2 .
N22 Ba7 B3 88.6(7) . .
N21 Ba7 B3 92.8(6) 2 .
N21 Ba7 B3 92.8(6) . .
B4 Ba7 B3 180.0 . .
N3 Ba7 B3 155.19(11) 5_545 .
N3 Ba7 B3 155.19(11) 6 .
N5 Ba7 Si2 87.34(17) 8_444 4_455
N5 Ba7 Si2 94.72(17) 7_544 4_455
N22 Ba7 Si2 169.1(7) 2 4_455
N22 Ba7 Si2 13.6(6) . 4_455
N21 Ba7 Si2 160.9(6) 2 4_455
N21 Ba7 Si2 15.4(6) . 4_455
B4 Ba7 Si2 78.76(6) . 4_455
N3 Ba7 Si2 78.86(15) 5_545 4_455
N3 Ba7 Si2 80.75(15) 6 4_455
B3 Ba7 Si2 101.24(6) . 4_455
N5 Ba7 Si2 94.72(17) 8_444 3_545
N5 Ba7 Si2 87.34(17) 7_544 3_545
N22 Ba7 Si2 13.6(6) 2 3_545
N22 Ba7 Si2 169.1(7) . 3_545
N21 Ba7 Si2 15.4(6) 2 3_545
N21 Ba7 Si2 160.9(6) . 3_545
B4 Ba7 Si2 78.76(6) . 3_545
N3 Ba7 Si2 80.75(15) 5_545 3_545
N3 Ba7 Si2 78.86(15) 6 3_545
B3 Ba7 Si2 101.24(6) . 3_545
Si2 Ba7 Si2 157.52(12) 4_455 3_545
N11 Si1 N12 29(2) . .
N11 Si1 Si2 165.9(17) . 7_544
N12 Si1 Si2 160.4(17) . 7_544
N11 Si1 Ba5 96.4(19) . 3
N12 Si1 Ba5 78.1(17) . 3
Si2 Si1 Ba5 83.98(14) 7_544 3
N11 Si1 Ba4 99.6(19) . 3_554
N12 Si1 Ba4 118.5(17) . 3_554
Si2 Si1 Ba4 79.35(14) 7_544 3_554
Ba5 Si1 Ba4 163.31(12) 3 3_554
N11 Si1 Ba1 43.6(17) . .
N12 Si1 Ba1 49.9(16) . .
Si2 Si1 Ba1 144.16(16) 7_544 .
Ba5 Si1 Ba1 126.73(11) 3 .
Ba4 Si1 Ba1 69.30(6) 3_554 .
N11 Si1 Ba6 99.3(16) . 14
N12 Si1 Ba6 112.3(16) . 14
Si2 Si1 Ba6 67.66(12) 7_544 14
Ba5 Si1 Ba6 68.78(6) 3 14
Ba4 Si1 Ba6 103.67(9) 3_554 14
Ba1 Si1 Ba6 135.65(10) . 14
N11 Si1 Ba6 78.3(18) . 3
N12 Si1 Ba6 51.7(16) . 3
Si2 Si1 Ba6 114.95(15) 7_544 3
Ba5 Si1 Ba6 72.35(7) 3 3
Ba4 Si1 Ba6 115.62(9) 3_554 3
Ba1 Si1 Ba6 66.84(6) . 3
Ba6 Si1 Ba6 140.54(10) 14 3
N11 Si1 Ba2 28.8(19) . 3
N12 Si1 Ba2 23.4(16) . 3
Si2 Si1 Ba2 148.53(16) 7_544 3
Ba5 Si1 Ba2 67.61(6) 3 3
Ba4 Si1 Ba2 128.28(10) 3_554 3
Ba1 Si1 Ba2 67.28(6) . 3
Ba6 Si1 Ba2 88.83(7) 14 3
Ba6 Si1 Ba2 70.12(6) 3 3
N11 Si1 Ba5 47.4(18) . 14
N12 Si1 Ba5 75.8(17) . 14
Si2 Si1 Ba5 119.93(16) 7_544 14
Ba5 Si1 Ba5 115.39(9) 3 14
Ba4 Si1 Ba5 73.14(6) 3_554 14
Ba1 Si1 Ba5 67.42(6) . 14
Ba6 Si1 Ba5 68.70(6) 14 14
Ba6 Si1 Ba5 125.03(10) 3 14
Ba2 Si1 Ba5 65.24(6) 3 14
N11 Si1 Ba3 131.2(16) . 6_554
N12 Si1 Ba3 115.4(16) . 6_554
Si2 Si1 Ba3 61.55(12) 7_544 6_554
Ba5 Si1 Ba3 104.98(8) 3 6_554
Ba4 Si1 Ba3 67.56(6) 3_554 6_554
Ba1 Si1 Ba3 89.91(7) . 6_554
Ba6 Si1 Ba3 129.21(10) 14 6_554
Ba6 Si1 Ba3 67.73(6) 3 6_554
Ba2 Si1 Ba3 137.29(10) 3 6_554
Ba5 Si1 Ba3 139.62(9) 14 6_554
N21 Si2 N22 24.1(18) 12_454 12_454
N21 Si2 Si1 165.9(16) 12_454 3
N22 Si2 Si1 169.8(15) 12_454 3
N21 Si2 Ba3 87.1(15) 12_454 12_454
N22 Si2 Ba3 103.8(15) 12_454 12_454
Si1 Si2 Ba3 84.06(14) 3 12_454
N21 Si2 Ba6 111.9(15) 12_454 4_455
N22 Si2 Ba6 95.4(15) 12_454 4_455
Si1 Si2 Ba6 76.59(13) 3 4_455
Ba3 Si2 Ba6 160.65(14) 12_454 4_455
N21 Si2 Ba4 48.7(15) 12_454 12_454
N22 Si2 Ba4 71.2(16) 12_454 12_454
Si1 Si2 Ba4 117.88(17) 3 12_454
Ba3 Si2 Ba4 73.05(7) 12_454 12_454
Ba6 Si2 Ba4 116.31(10) 4_455 12_454
N21 Si2 Ba2 31.8(15) 12_454 12_454
N22 Si2 Ba2 36.4(15) 12_454 12_454
Si1 Si2 Ba2 148.55(17) 3 12_454
Ba3 Si2 Ba2 68.42(7) 12_454 12_454
Ba6 Si2 Ba2 130.03(12) 4_455 12_454
Ba4 Si2 Ba2 69.35(7) 12_454 12_454
N21 Si2 Ba7 43.1(15) 12_454 7_554
N22 Si2 Ba7 34.9(16) 12_454 7_554
Si1 Si2 Ba7 141.91(16) 3 7_554
Ba3 Si2 Ba7 129.22(11) 12_454 7_554
Ba6 Si2 Ba7 69.18(7) 4_455 7_554
Ba4 Si2 Ba7 66.40(7) 12_454 7_554
Ba2 Si2 Ba7 69.53(7) 12_454 7_554
N21 Si2 Ba3 77.1(15) 12_454 5_554
N22 Si2 Ba3 54.0(16) 12_454 5_554
Si1 Si2 Ba3 116.71(16) 3 5_554
Ba3 Si2 Ba3 117.54(10) 12_454 5_554
Ba6 Si2 Ba3 72.27(7) 4_455 5_554
Ba4 Si2 Ba3 125.18(12) 12_454 5_554
Ba2 Si2 Ba3 67.14(7) 12_454 5_554
Ba7 Si2 Ba3 68.24(7) 7_554 5_554
N21 Si2 Ba4 121.3(15) 12_454 5_554
N22 Si2 Ba4 111.0(16) 12_454 5_554
Si1 Si2 Ba4 65.33(13) 3 5_554
Ba3 Si2 Ba4 69.49(7) 12_454 5_554
Ba6 Si2 Ba4 101.61(9) 4_455 5_554
Ba4 Si2 Ba4 141.84(11) 12_454 5_554
Ba2 Si2 Ba4 90.09(8) 12_454 5_554
Ba7 Si2 Ba4 137.05(11) 7_554 5_554
Ba3 Si2 Ba4 69.04(7) 5_554 5_554
N21 Si2 Ba5 111.0(15) 12_454 5
N22 Si2 Ba5 121.5(16) 12_454 5
Si1 Si2 Ba5 61.27(12) 3 5
Ba3 Si2 Ba5 104.95(10) 12_454 5
Ba6 Si2 Ba5 65.79(6) 4_455 5
Ba4 Si2 Ba5 70.22(7) 12_454 5
Ba2 Si2 Ba5 139.13(11) 12_454 5
Ba7 Si2 Ba5 89.08(8) 7_554 5
Ba3 Si2 Ba5 137.26(10) 5_554 5
Ba4 Si2 Ba5 126.60(11) 5_554 5
N6 B1 N4 174.7(7) 8_444 .
N6 B1 Ba2 87.7(5) 8_444 .
N4 B1 Ba2 87.0(4) . .
N6 B1 Ba4 90.1(5) 8_444 8_444
N4 B1 Ba4 92.4(5) . 8_444
Ba2 B1 Ba4 117.4(3) . 8_444
N6 B1 Ba6 94.0(5) 8_444 8_444
N4 B1 Ba6 88.1(5) . 8_444
Ba2 B1 Ba6 115.1(2) . 8_444
Ba4 B1 Ba6 127.5(2) 8_444 8_444
N5 B2 N7 176.1(8) 7_544 .
N5 B2 Ba1 90.2(5) 7_544 16_445
N7 B2 Ba1 86.6(4) . 16_445
N5 B2 Ba3 86.6(5) 7_544 7_544
N7 B2 Ba3 92.7(5) . 7_544
Ba1 B2 Ba3 116.3(2) 16_445 7_544
N5 B2 Ba2 94.5(5) 7_544 .
N7 B2 Ba2 89.2(5) . .
Ba1 B2 Ba2 123.1(2) 16_445 .
Ba3 B2 Ba2 120.6(2) 7_544 .
N8 B3 N8 178.4(14) 7_544 8_444
N8 B3 Ba7 90.8(7) 7_544 .
N8 B3 Ba7 90.8(7) 8_444 .
N8 B3 Ba1 84.3(5) 7_544 8_444
N8 B3 Ba1 94.9(4) 8_444 8_444
Ba7 B3 Ba1 119.52(17) . 8_444
N8 B3 Ba1 94.9(4) 7_544 7_544
N8 B3 Ba1 84.3(5) 8_444 7_544
Ba7 B3 Ba1 119.52(17) . 7_544
Ba1 B3 Ba1 121.0(3) 8_444 7_544
N3 B4 N3 176.6(11) 6 5_545
N3 B4 Ba7 88.3(6) 6 .
N3 B4 Ba7 88.3(6) 5_545 .
N3 B4 Ba5 92.2(4) 6 8_445
N3 B4 Ba5 89.4(4) 5_545 8_445
Ba7 B4 Ba5 118.74(18) . 8_445
N3 B4 Ba5 89.4(4) 6 7_545
N3 B4 Ba5 92.2(4) 5_545 7_545
Ba7 B4 Ba5 118.74(18) . 7_545
Ba5 B4 Ba5 122.5(4) 8_445 7_545
N12 N11 Si1 83(5) . .
N12 N11 Ba2 72(6) . 3
Si1 N11 Ba2 141(2) . 3
N12 N11 Ba1 93(5) . .
Si1 N11 Ba1 121(2) . .
Ba2 N11 Ba1 90.1(9) 3 .
N12 N11 Ba5 157(6) . 14
Si1 N11 Ba5 118(2) . 14
Ba2 N11 Ba5 85.0(8) 3 14
Ba1 N11 Ba5 85.1(8) . 14
N11 N12 Si1 69(5) . .
N11 N12 Ba2 96(6) . 3
Si1 N12 Ba2 147(2) . 3
N11 N12 Ba1 77(5) . .
Si1 N12 Ba1 113(2) . .
Ba2 N12 Ba1 90.8(9) 3 .
N11 N12 Ba6 157(6) . 3
Si1 N12 Ba6 111.6(19) . 3
Ba2 N12 Ba6 93.7(10) 3 3
Ba1 N12 Ba6 82.3(8) . 3
N11 N12 Ba5 122(6) . 3
Si1 N12 Ba5 82.4(17) . 3
Ba2 N12 Ba5 81.0(8) 3 3
Ba1 N12 Ba5 160.5(12) . 3
Ba6 N12 Ba5 80.7(8) 3 3
Si2 N21 Ba2 136(2) 4_455 .
Si2 N21 Ba7 121.6(18) 4_455 .
Ba2 N21 Ba7 94.3(9) . .
Si2 N21 Ba4 114.7(19) 4_455 .
Ba2 N21 Ba4 92.0(8) . .
Ba7 N21 Ba4 84.5(8) . .
Si2 N22 Ba7 132(2) 4_455 .
Si2 N22 Ba2 130(2) 4_455 .
Ba7 N22 Ba2 96.0(9) . .
Si2 N22 Ba3 108.8(18) 4_455 8_444
Ba7 N22 Ba3 87.5(8) . 8_444
Ba2 N22 Ba3 85.6(8) . 8_444
B4 N3 Ba1 123.3(6) 5_554 3
B4 N3 Ba4 130.2(5) 5_554 5_554
Ba1 N3 Ba4 90.76(19) 3 5_554
B4 N3 Ba6 122.5(5) 5_554 14
Ba1 N3 Ba6 90.0(2) 3 14
Ba4 N3 Ba6 88.66(18) 5_554 14
B4 N3 Ba7 66.9(6) 5_554 5_554
Ba1 N3 Ba7 169.8(2) 3 5_554
Ba4 N3 Ba7 81.68(18) 5_554 5_554
Ba6 N3 Ba7 83.08(18) 14 5_554
B4 N3 Ba5 67.4(4) 5_554 4_455
Ba1 N3 Ba5 81.17(18) 3 4_455
Ba4 N3 Ba5 86.10(19) 5_554 4_455
Ba6 N3 Ba5 169.7(2) 14 4_455
Ba7 N3 Ba5 104.92(19) 5_554 4_455
B1 N4 Ba1 116.8(5) . .
B1 N4 Ba5 128.0(6) . .
Ba1 N4 Ba5 95.0(2) . .
B1 N4 Ba3 125.3(6) . .
Ba1 N4 Ba3 93.8(2) . .
Ba5 N4 Ba3 89.36(18) . .
B1 N4 Ba2 67.9(4) . .
Ba1 N4 Ba2 175.2(3) . .
Ba5 N4 Ba2 82.26(16) . .
Ba3 N4 Ba2 82.33(18) . .
B1 N4 Ba6 68.7(5) . 8_444
Ba1 N4 Ba6 79.80(18) . 8_444
Ba5 N4 Ba6 78.8(2) . 8_444
Ba3 N4 Ba6 165.9(2) . 8_444
Ba2 N4 Ba6 103.4(2) . 8_444
B2 N5 Ba7 124.6(5) 3 3
B2 N5 Ba6 130.6(5) 3 8_445
Ba7 N5 Ba6 93.1(2) 3 8_445
B2 N5 Ba4 117.0(5) 3 3
Ba7 N5 Ba4 90.6(2) 3 3
Ba6 N5 Ba4 90.0(2) 8_445 3
B2 N5 Ba1 66.2(4) 3 6
Ba7 N5 Ba1 168.8(3) 3 6
Ba6 N5 Ba1 79.91(17) 8_445 6
Ba4 N5 Ba1 80.72(17) 3 6
B2 N5 Ba3 69.8(4) 3 .
Ba7 N5 Ba3 84.01(18) 3 .
Ba6 N5 Ba3 85.9(2) 8_445 .
Ba4 N5 Ba3 173.0(3) 3 .
Ba1 N5 Ba3 103.98(19) 6 .
B1 N6 Ba2 123.1(5) 16_445 .
B1 N6 Ba3 129.1(5) 16_445 .
Ba2 N6 Ba3 90.27(19) . .
B1 N6 Ba5 125.7(5) 16_445 .
Ba2 N6 Ba5 89.41(19) . .
Ba3 N6 Ba5 87.34(19) . .
B1 N6 Ba2 67.4(4) 16_445 16_445
Ba2 N6 Ba2 169.4(3) . 16_445
Ba3 N6 Ba2 82.95(18) . 16_445
Ba5 N6 Ba2 82.21(18) . 16_445
B2 N7 Ba1 121.3(5) . 7_544
B2 N7 Ba6 127.6(5) . .
Ba1 N7 Ba6 91.9(2) 7_544 .
B2 N7 Ba4 125.0(5) . 10_554
Ba1 N7 Ba4 90.6(2) 7_544 10_554
Ba6 N7 Ba4 90.01(19) . 10_554
B2 N7 Ba1 69.1(4) . 16_445
Ba1 N7 Ba1 169.4(3) 7_544 16_445
Ba6 N7 Ba1 82.25(18) . 16_445
Ba4 N7 Ba1 80.60(18) 10_554 16_445
B3 N8 Ba2 127.9(6) 3 16_445
B3 N8 Ba5 122.0(8) 3 .
Ba2 N8 Ba5 95.4(3) 16_445 .
B3 N8 Ba3 116.6(6) 3 .
Ba2 N8 Ba3 94.1(3) 16_445 .
Ba5 N8 Ba3 92.5(2) . .

loop_
_geom_bond_atom_site_label_1
_geom_bond_atom_site_label_2
_geom_bond_distance
_geom_bond_site_symmetry_2
Ba1 N3 2.710(7) 7_544
Ba1 N4 2.711(6) .
Ba1 N7 2.716(7) 3
Ba1 N11 2.82(3) .
Ba1 N12 2.90(3) .
Ba1 B2 3.005(8) 8_444
Ba1 N7 3.212(7) 8_444
Ba1 N5 3.286(7) 6_554
Ba1 B3 3.313(6) 3
Ba1 Si1 3.492(4) .
Ba1 Ba6 3.9234(6) 3
Ba1 Ba4 3.9314(6) 3_554
Ba2 N8 2.657(8) 8_444
Ba2 N12 2.67(3) 7_544
Ba2 N6 2.683(6) .
Ba2 N21 2.70(3) .
Ba2 N22 2.76(3) .
Ba2 N11 2.79(3) 7_544
Ba2 B1 2.906(7) .
Ba2 N4 3.132(6) .
Ba2 N6 3.145(6) 8_444
Ba2 B2 3.311(7) .
Ba2 Si2 3.589(4) 4_455
Ba2 Si1 3.669(3) 7_544
Ba3 N8 2.778(10) .
Ba3 N4 2.822(8) .
Ba3 N6 2.854(7) .
Ba3 N22 3.08(3) 16_445
Ba3 B2 3.094(7) 3
Ba3 N5 3.290(7) .
Ba3 Si2 3.388(4) 4_455
Ba3 Si2 3.608(4) 5_545
Ba3 Si1 3.833(3) 6
Ba3 Ba5 3.9577(7) .
Ba3 Ba2 3.9797(6) 16_445
Ba4 N5 2.801(7) 7_544
Ba4 N3 2.813(7) 5_545
Ba4 N7 2.851(7) 10
Ba4 N21 2.95(3) .
Ba4 B1 3.131(8) 16_445
Ba4 Si1 3.422(3) 7_545
Ba4 Si2 3.567(4) 4_455
Ba4 Si2 3.700(4) 5_545
Ba4 Ba7 3.9222(5) .
Ba4 Ba1 3.9314(6) 7_545
Ba4 Ba6 3.9567(6) 10
Ba4 Ba1 3.9593(6) 16_445
Ba5 N8 2.702(10) .
Ba5 N4 2.806(7) .
Ba5 N6 2.877(7) .
Ba5 N11 3.07(3) 14
Ba5 B4 3.110(5) 3_554
Ba5 N12 3.31(3) 7_544
Ba5 Si1 3.349(3) 7_544
Ba5 N3 3.370(7) 12_454
Ba5 Si1 3.686(3) 14
Ba5 Si2 3.798(4) 5_544
Ba5 Ba6 3.9448(6) 8_444
Ba6 N7 2.743(7) .
Ba6 N5 2.796(7) 16_444
Ba6 N3 2.850(7) 14
Ba6 N12 3.06(3) 7_544
Ba6 B1 3.140(8) 16_445
Ba6 N4 3.369(8) 16_445
Ba6 Si2 3.446(4) 12_454
Ba6 Si1 3.624(3) 14
Ba6 Si1 3.629(3) 7_544
Ba6 Ba1 3.9235(6) 7_544
Ba6 Ba1 3.9324(6) 16_445
Ba6 Ba5 3.9448(6) 16_445
Ba7 N5 2.714(7) 8_444
Ba7 N5 2.714(7) 7_544
Ba7 N22 2.75(3) 2
Ba7 N22 2.75(3) .
Ba7 N21 2.88(3) 2
Ba7 N21 2.88(3) .
Ba7 B4 2.918(11) .
Ba7 N3 3.171(7) 5_545
Ba7 N3 3.171(7) 6
Ba7 B3 3.309(12) .
Ba7 Si2 3.596(4) 4_455
Ba7 Si2 3.596(4) 3_545
Si1 N11 1.06(3) .
Si1 N12 1.13(3) .
Si1 Si2 2.177(5) 7_544
Si1 Ba5 3.349(3) 3
Si1 Ba4 3.422(3) 3_554
Si1 Ba6 3.624(3) 14
Si1 Ba6 3.629(3) 3
Si1 Ba2 3.669(3) 3
Si1 Ba5 3.686(3) 14
Si1 Ba3 3.833(3) 6_554
Si2 N21 1.12(3) 12_454
Si2 N22 1.13(3) 12_454
Si2 Si1 2.177(5) 3
Si2 Ba3 3.388(4) 12_454
Si2 Ba6 3.446(4) 4_455
Si2 Ba4 3.567(4) 12_454
Si2 Ba2 3.589(4) 12_454
Si2 Ba7 3.596(4) 7_554
Si2 Ba3 3.608(4) 5_554
Si2 Ba4 3.700(4) 5_554
Si2 Ba5 3.798(4) 5
B1 N6 1.325(10) 8_444
B1 N4 1.331(10) .
B1 Ba4 3.131(8) 8_444
B1 Ba6 3.140(8) 8_444
B2 N5 1.317(11) 7_544
B2 N7 1.325(11) .
B2 Ba1 3.005(8) 16_445
B2 Ba3 3.094(7) 7_544
B3 N8 1.319(8) 7_544
B3 N8 1.319(8) 8_444
B3 Ba1 3.313(6) 8_444
B3 Ba1 3.313(6) 7_544
B4 N3 1.331(6) 6
B4 N3 1.331(6) 5_545
B4 Ba5 3.110(5) 8_445
B4 Ba5 3.110(5) 7_545
N11 N12 0.55(4) .
N11 Ba2 2.79(3) 3
N11 Ba5 3.07(3) 14
N12 Ba2 2.67(3) 3
N12 Ba6 3.06(3) 3
N12 Ba5 3.31(3) 3
N21 Si2 1.12(3) 4_455
N22 Si2 1.13(3) 4_455
N22 Ba3 3.08(3) 8_444
N3 B4 1.331(6) 5_554
N3 Ba1 2.710(7) 3
N3 Ba4 2.813(7) 5_554
N3 Ba6 2.849(7) 14
N3 Ba7 3.171(7) 5_554
N3 Ba5 3.370(7) 4_455
N4 Ba6 3.369(8) 8_444
N5 B2 1.317(11) 3
N5 Ba7 2.714(7) 3
N5 Ba6 2.796(7) 8_445
N5 Ba4 2.801(7) 3
N5 Ba1 3.286(7) 6
N6 B1 1.325(10) 16_445
N6 Ba2 3.145(6) 16_445
N7 Ba1 2.716(7) 7_544
N7 Ba4 2.851(7) 10_554
N7 Ba1 3.212(7) 16_445
N8 B3 1.319(8) 3
N8 Ba2 2.657(8) 16_445
